data_9013504
loop_
_publ_author_name
'Bosi, F.'
'Belardi, G.'
'Ballirano, P.'

_publ_section_title
;
 Structural features in Tutton's salts K2[M2+(H2O)6](SO4)2,
 with M2+= Mg, Fe, Co, Ni, Cu, and Zn
;
_journal_name_full 'American Mineralogist'
_journal_page_first 74
_journal_page_last 82
_journal_paper_doi 10.2138/am.2009.2898
_journal_volume 94
_journal_year 2009
_chemical_compound_source Synthetic
_chemical_formula_structural K2Ni(SO4)2(H2O)6
_chemical_formula_sum 'H12 K2 Ni O14 S2'
_space_group_IT_number 14
_symmetry_space_group_name_Hall '-P 2yab'
_symmetry_space_group_name_H-M 'P 1 21/a 1'
_cell_angle_alpha 90
_cell_angle_beta 105.047
_cell_angle_gamma 90
_cell_formula_units_Z 2
_cell_length_a 9.0049
_cell_length_b 12.1904
_cell_length_c 6.1368
_cell_volume 650.559
_database_code_amcsd 0004779
_exptl_crystal_density_diffrn 2.231
_cod_original_formula_sum 'K2 Ni S2 O14 H12'
_cod_database_code 9013504
_amcsd_formula_title K2Ni(SO4)2(H2O)6

loop_
_space_group_symop_operation_xyz
x,y,z
1/2+x,1/2-y,z
1/2-x,1/2+y,-z
-x,-y,-z

loop_
_atom_site_aniso_label
_atom_site_aniso_U_11
_atom_site_aniso_U_22
_atom_site_aniso_U_33
_atom_site_aniso_U_12
_atom_site_aniso_U_13
_atom_site_aniso_U_23
K 0.03046 0.02950 0.02847 -0.00189 0.01221 -0.00026
NiM 0.01271 0.01479 0.01434 -0.00095 0.00391 0.00014
S 0.01451 0.01763 0.01711 -0.00207 0.00410 -0.00185
O1 0.04660 0.02210 0.02360 -0.01010 0.01030 0.00210
O2 0.01720 0.04860 0.04290 0.00900 0.00170 -0.00960
O3 0.01920 0.02380 0.02480 -0.00800 0.00730 -0.00490
O4 0.03550 0.02570 0.01770 -0.00350 0.01000 -0.00350
OW1 0.02000 0.02450 0.01910 -0.00610 0.00430 -0.00130
OW2 0.01770 0.01910 0.02460 0.00070 0.00610 -0.00050
OW3 0.02520 0.01970 0.01950 0.00130 0.01000 0.00280

loop_
_atom_site_label
_atom_site_fract_x
_atom_site_fract_y
_atom_site_fract_z
_atom_site_U_iso_or_equiv
_atom_site_type_symbol
_atom_site_attached_hydrogens
K 0.13415 0.34561 0.34287 0.02864 K 0
NiM 0.00000 0.00000 0.00000 0.01387 Ni 0
S 0.41182 0.13508 0.72625 0.01642 S 0
O1 0.40933 0.22977 0.57470 0.03050 O 0
O2 0.55685 0.07498 0.75630 0.03740 O 0
O3 0.28357 0.06140 0.61860 0.02230 O 0
O4 0.39398 0.17389 0.94720 0.02570 O 0
OW1 0.16694 0.11095 0.16300 0.02140 O 0
OW2 -0.16659 0.11244 0.03560 0.02040 O 0
OW3 0.00028 -0.06662 0.30160 0.02070 O 0
H11 0.20400 0.08700 0.29200 0.03200 H 0
H12 0.22300 0.12200 0.09500 0.04400 H 0
H21 -0.24900 0.10200 -0.05100 0.04800 H 0
H22 -0.14900 0.17400 -0.00500 0.04200 H 0
H31 -0.06500 -0.06400 0.32800 0.07500 H 0
H32 0.02800 -0.13500 0.32800 0.06400 H 0

loop_
_cod_changelog_entry_id
_cod_changelog_entry_author
_cod_changelog_entry_date
_cod_changelog_entry_text
1
;cod-tools version 3.8.0
Id: cif_guess_AMCSD_atom_types 9574 2023-05-10 09:00:05Z saulius
;
2023-05-10T18:54:27+03:00
;Derived atom types and hydrogen counts
from atom names that follow the AMCSD naming convention
(Wat == water, O-H == hydroxyl).
;

loop_
_cod_related_entry_id
_cod_related_entry_database
_cod_related_entry_code
1 AMCSD 0004779
